data_7242581
loop_
_publ_author_name
'Yu, Kaxi'
'Chen, Shuai'
'Amgoth, Chander'
'Tang, Guping'
'Bai, Hongzhen'
'Hu, Xiurong'

_publ_section_title
;
 Two polymorphs of remdesivir: crystal structure, solubility, and
 pharmacokinetic study
;
_journal_issue 16
_journal_name_full CrystEngComm
_journal_page_first 2923
_journal_page_last 2927
_journal_paper_doi 10.1039/D1CE00175B
_journal_volume 23
_journal_year 2021
_chemical_absolute_configuration ad
_chemical_formula_moiety 'C27 H35 N6 O8 P'
_chemical_formula_sum 'C27 H35 N6 O8 P'
_chemical_formula_weight 602.58
_chemical_name_common remdesivir
_space_group_crystal_system triclinic
_space_group_IT_number 1
_space_group_name_Hall 'P 1'
_space_group_name_H-M_alt 'P 1'
_atom_sites_solution_hydrogens mixed
_atom_sites_solution_primary iterative
_audit_creation_date 2020-09-07
_audit_creation_method
;
Olex2 1.2
(compiled 2018.05.29 svn.r3508 for OlexSys, GUI svn.r5506)
;
_audit_update_record
;
2020-09-07 deposited with the CCDC.	2021-03-31 downloaded from the CCDC.
;
_cell_angle_alpha 96.105(4)
_cell_angle_beta 99.219(4)
_cell_angle_gamma 94.937(4)
_cell_formula_units_Z 2
_cell_length_a 8.5565(11)
_cell_length_b 10.5456(16)
_cell_length_c 17.147(2)
_cell_measurement_reflns_used 783
_cell_measurement_temperature 170(2)
_cell_measurement_theta_max 40.07
_cell_measurement_theta_min 7.47
_cell_volume 1510.2(3)
_computing_cell_refinement 'SAINT v8.37A (Bruker, 2015)'
_computing_data_reduction 'SAINT v8.37A (Bruker, 2015)'
_computing_molecular_graphics 'Olex2 (Dolomanov et al., 2009)'
_computing_publication_material 'Olex2 (Dolomanov et al., 2009)'
_computing_structure_refinement 'ShelXL (Sheldrick, 2015)'
_computing_structure_solution 'olex2.solve (Bourhis et al., 2015)'
_diffrn_ambient_temperature 170.02
_diffrn_detector 'Bruker APEX2 area detector'
_diffrn_detector_type 'CCD area detector'
_diffrn_measured_fraction_theta_full 0.990
_diffrn_measured_fraction_theta_max 0.981
_diffrn_measurement_device 'three-circle diffractometer'
_diffrn_measurement_device_type 'Bruker APEX-II CCD'
_diffrn_measurement_method '\f and \w scans'
_diffrn_radiation_monochromator 'mirror optics'
_diffrn_radiation_probe x-ray
_diffrn_radiation_type GaK\a
_diffrn_radiation_wavelength 1.34139
_diffrn_reflns_av_R_equivalents 0.1329
_diffrn_reflns_av_unetI/netI 0.2058
_diffrn_reflns_Laue_measured_fraction_full 0.990
_diffrn_reflns_Laue_measured_fraction_max 0.981
_diffrn_reflns_limit_h_max 10
_diffrn_reflns_limit_h_min -10
_diffrn_reflns_limit_k_max 12
_diffrn_reflns_limit_k_min -12
_diffrn_reflns_limit_l_max 20
_diffrn_reflns_limit_l_min -20
_diffrn_reflns_number 24237
_diffrn_reflns_point_group_measured_fraction_full 0.967
_diffrn_reflns_point_group_measured_fraction_max 0.953
_diffrn_reflns_theta_full 53.594
_diffrn_reflns_theta_max 55.319
_diffrn_reflns_theta_min 4.097
_diffrn_source_type 'Incoatec I\ms'
_diffrn_standards_number 0
_exptl_absorpt_coefficient_mu 0.837
_exptl_absorpt_correction_T_max 0.7508
_exptl_absorpt_correction_T_min 0.5372
_exptl_absorpt_correction_type multi-scan
_exptl_crystal_colour colourless
_exptl_crystal_colour_primary colourless
_exptl_crystal_density_diffrn 1.325
_exptl_crystal_description prism
_exptl_crystal_F_000 636
_exptl_crystal_size_max 0.05
_exptl_crystal_size_mid 0.03
_exptl_crystal_size_min 0.005
_refine_diff_density_max 0.546
_refine_diff_density_min -0.401
_refine_diff_density_rms 0.097
_refine_ls_abs_structure_details
;
 Flack x determined using 1145 quotients [(I+)-(I-)]/[(I+)+(I-)]
 (Parsons, Flack and Wagner, Acta Cryst. B69 (2013) 249-259).
;
_refine_ls_abs_structure_Flack 0.18(5)
_refine_ls_extinction_coef 0.020(4)
_refine_ls_extinction_expression Fc^*^=kFc[1+0.001xFc^2^\l^3^/sin(2\q)]^-1/4^
_refine_ls_extinction_method 'SHELXL-2016/6 (Sheldrick 2016)'
_refine_ls_goodness_of_fit_ref 0.996
_refine_ls_hydrogen_treatment constr
_refine_ls_matrix_type full
_refine_ls_number_parameters 770
_refine_ls_number_reflns 11093
_refine_ls_number_restraints 552
_refine_ls_restrained_S_all 0.986
_refine_ls_R_factor_all 0.2598
_refine_ls_R_factor_gt 0.1215
_refine_ls_shift/su_max 0.001
_refine_ls_shift/su_mean 0.000
_refine_ls_structure_factor_coef Fsqd
_refine_ls_weighting_details 'w=1/[\s^2^(Fo^2^)+(0.2000P)^2^] where P=(Fo^2^+2Fc^2^)/3'
_refine_ls_weighting_scheme calc
_refine_ls_wR_factor_gt 0.2953
_refine_ls_wR_factor_ref 0.3938
_reflns_Friedel_coverage 0.943
_reflns_Friedel_fraction_full 0.944
_reflns_Friedel_fraction_max 0.925
_reflns_number_gt 4142
_reflns_number_total 11093
_reflns_threshold_expression 'I > 2\s(I)'
_cod_data_source_file d1ce00175b2.cif
_cod_data_source_block rdvformi
_cod_depositor_comments 'Adding full bibliography for 7242581--7242582.cif.'
_cod_original_cell_volume 1510.1(4)
_cod_database_code 7242581
_shelx_shelxl_version_number 2016/6
_shelx_space_group_comment
;
The symmetry employed for this shelxl refinement is uniquely defined
by the following loop, which should always be used as a source of
symmetry information in preference to the above space-group names.
They are only intended as comments.
;
_shelx_estimated_absorpt_t_max 0.996
_shelx_estimated_absorpt_t_min 0.959
_olex2_refinement_description
;
1. Fixed Uiso
 At 1.2 times of:
  All C(H) groups, All C(H,H) groups, All N(H) groups, All N(H,H) groups
 At 1.5 times of:
  All C(H,H,H) groups, All O(H) groups
2. Restrained distances
 C23A-C22A = C26A-C23A = C26A-C27A
 1.53 with sigma of 0.02
 C23A-C24A
 1.53 with sigma of 0.02
 C24A-C25A
 1.53 with sigma of 0.02
 C24B-C23B = C24B-C25B
 1.53 with sigma of 0.02
 C26B-C23B
 1.53 with sigma of 0.02
 C26B-C27B
 1.53 with sigma of 0.02
3. Uiso/Uaniso restraints and constraints
All non-hydrogen atoms have similar U: within 2A with sigma of 0.04 and sigma
for terminal atoms of 0.08
O8B \\sim C22B \\sim C23B \\sim C24B \\sim C25B \\sim C27B: within 2A with
sigma of 0.01 and sigma for terminal atoms of 0.02
O8A \\sim C22A \\sim C23A \\sim C24A \\sim C25A \\sim C26A \\sim C27A: within
2A with sigma of 0.01 and sigma for terminal atoms of 0.02
C22B \\sim C23B \\sim C26B \\sim C27B: within 2A with sigma of 0.01 and sigma
for terminal atoms of 0.02
4.a Riding coordinates:
 N6A(H6A), N6B(H6B)
4.b Rotating group:
 N1A(H1AA,H1AB), N1B(H1BA,H1BB)
4.c Ternary CH refined with riding coordinates:
 C8A(H8A), C9A(H9A), C10A(H10A), C19A(H19A), C23A(H23A), C8B(H8B), C9B(H9B),
 C10B(H10B), C19B(H19B), C23B(H23B)
4.d Secondary CH2 refined with riding coordinates:
 C12A(H12A,H12B), C22A(H22A,H22B), C24A(H24A,H24B), C26A(H26A,H26B), C12B(H12C,
 H12D), C22B(H22C,H22D), C24B(H24C,H24D), C26B(H26C,H26D)
4.e Aromatic/amide H refined with riding coordinates:
 C5A(H5A), C4A(H4A), C2A(H2AA), C14A(H14A), C15A(H15A), C16A(H16A), C17A(H17A),
  C18A(H18A), C5B(H5B), C4B(H4B), C2B(H2BA), C14B(H14B), C15B(H15B), C16B(H16B),
  C17B(H17B), C18B(H18B)
4.f Idealised Me refined as rotating group:
 C20A(H20A,H20B,H20C), C25A(H25A,H25B,H25C), C27A(H27A,H27B,H27C), C20B(H20D,
 H20E,H20F), C25B(H25D,H25E,H25F), C27B(H27D,H27E,H27F)
4.g Idealised tetrahedral OH refined as rotating group:
 O3A(H3A), O2A(H2A), O3B(H3B), O2B(H2B)
;
_olex2_submission_special_instructions 'No special instructions were received'

loop_
_space_group_symop_operation_xyz
'x, y, z'

loop_
_atom_site_label
_atom_site_type_symbol
_atom_site_fract_x
_atom_site_fract_y
_atom_site_fract_z
_atom_site_U_iso_or_equiv
_atom_site_adp_type
_atom_site_occupancy
_atom_site_site_symmetry_order
_atom_site_calc_flag
_atom_site_refinement_flags_posn
_atom_site_refinement_flags_adp
_atom_site_refinement_flags_occupancy
_atom_site_disorder_assembly
_atom_site_disorder_group
P1A P 1.2781(7) 0.6226(5) 0.7044(3) 0.0896(18) Uani 1 1 d . U . . .
O1A O 1.6237(15) 0.2917(10) 0.6610(7) 0.074(3) Uani 1 1 d . U . . .
O3A O 1.7312(15) 0.4404(11) 0.4962(7) 0.078(4) Uani 1 1 d . U . . .
H3A H 1.688770 0.404427 0.450755 0.117 Uiso 1 1 calc GR . . . .
O2A O 1.7962(15) 0.5670(11) 0.6460(7) 0.077(3) Uani 1 1 d . U . . .
H2A H 1.804890 0.629018 0.619494 0.115 Uiso 1 1 calc GR . . . .
O4A O 1.404(2) 0.5321(17) 0.7363(11) 0.125(6) Uani 1 1 d . U . . .
O6A O 1.3818(18) 0.7462(16) 0.7522(9) 0.106(5) Uani 1 1 d . U . . .
O5A O 1.240(2) 0.6212(15) 0.6203(9) 0.108(5) Uani 1 1 d . U . . .
O7A O 1.201(3) 0.396(3) 0.8737(15) 0.174(9) Uani 1 1 d . U . . .
O8A O 0.947(2) 0.4061(14) 0.8267(10) 0.109(4) Uani 1 1 d . U . . .
N6A N 1.1170(19) 0.6011(17) 0.7432(11) 0.094(5) Uani 1 1 d . U . . .
H6A H 1.052401 0.658033 0.728494 0.113 Uiso 1 1 d R . . . .
N4A N 1.7029(18) 0.0423(13) 0.5722(9) 0.072(4) Uani 1 1 d . U . . .
N3A N 1.786(2) 0.0381(13) 0.6469(9) 0.081(4) Uani 1 1 d . U . . .
N2A N 1.775(2) -0.1911(14) 0.6024(10) 0.077(4) Uani 1 1 d . U . . .
N1A N 1.660(2) -0.2818(15) 0.4777(10) 0.084(5) Uani 1 1 d . U . . .
H1AA H 1.680156 -0.352122 0.499793 0.101 Uiso 1 1 d GR . . . .
H1AB H 1.556818 -0.288671 0.457222 0.101 Uiso 1 1 d GR . . . .
N5A N 2.009(3) 0.3114(16) 0.6373(10) 0.090(5) Uani 1 1 d . U . . .
C8A C 1.599(2) 0.4201(16) 0.6859(12) 0.079(5) Uani 1 1 d . U . . .
H8A H 1.665446 0.450758 0.739078 0.094 Uiso 1 1 calc R . . . .
C9A C 1.642(2) 0.5032(17) 0.6247(11) 0.071(5) Uani 1 1 d . U . . .
H9A H 1.561147 0.563805 0.611362 0.085 Uiso 1 1 calc R . . . .
C10A C 1.641(2) 0.3976(15) 0.5546(10) 0.062(4) Uani 1 1 d . U . . .
H10A H 1.528346 0.372613 0.527908 0.075 Uiso 1 1 calc R . . . .
C7A C 1.701(2) 0.2845(18) 0.5940(11) 0.073(5) Uani 1 1 d . U . . .
C6A C 1.657(2) 0.1566(16) 0.5444(12) 0.071(5) Uani 1 1 d . U . . .
C5A C 1.572(2) 0.1179(15) 0.4679(11) 0.069(5) Uani 1 1 d . U . . .
H5A H 1.523754 0.173574 0.433321 0.083 Uiso 1 1 calc R . . . .
C4A C 1.568(2) -0.0080(18) 0.4505(11) 0.077(5) Uani 1 1 d . U . . .
H4A H 1.514812 -0.056532 0.402178 0.093 Uiso 1 1 calc R . . . .
C3A C 1.652(2) -0.0570(13) 0.5134(10) 0.060(4) Uani 1 1 d . U . . .
C1A C 1.698(2) -0.1802(18) 0.5319(14) 0.075(5) Uani 1 1 d . U . . .
C2A C 1.818(3) -0.083(2) 0.6547(13) 0.094(6) Uani 1 1 d . U . . .
H2AA H 1.878669 -0.094977 0.704296 0.113 Uiso 1 1 calc R . . . .
C11A C 1.873(3) 0.3043(16) 0.6217(12) 0.071(5) Uani 1 1 d . U . . .
C12A C 1.418(3) 0.414(2) 0.6924(17) 0.116(8) Uani 1 1 d . U . . .
H12A H 1.351168 0.404324 0.639020 0.140 Uiso 1 1 calc R . . . .
H12B H 1.386962 0.340962 0.720694 0.140 Uiso 1 1 calc R . . . .
C13A C 1.337(3) 0.868(2) 0.7453(16) 0.098(6) Uani 1 1 d . U . . .
C14A C 1.278(3) 0.929(3) 0.810(2) 0.124(8) Uani 1 1 d . U . . .
H14A H 1.262239 0.882716 0.852706 0.149 Uiso 1 1 calc R . . . .
C15A C 1.241(4) 1.053(4) 0.812(3) 0.164(11) Uani 1 1 d . U . . .
H15A H 1.202503 1.091824 0.856944 0.197 Uiso 1 1 calc R . . . .
C16A C 1.258(4) 1.119(4) 0.752(3) 0.166(12) Uani 1 1 d . U . . .
H16A H 1.229828 1.204361 0.751896 0.199 Uiso 1 1 calc R . . . .
C17A C 1.325(4) 1.054(3) 0.682(3) 0.158(12) Uani 1 1 d . U . . .
H17A H 1.341397 1.100022 0.638579 0.189 Uiso 1 1 calc R . . . .
C18A C 1.360(3) 0.930(3) 0.6819(17) 0.129(9) Uani 1 1 d . U . . .
H18A H 1.400144 0.887855 0.638459 0.155 Uiso 1 1 calc R . . . .
C19A C 1.116(3) 0.589(2) 0.8261(13) 0.096(6) Uani 1 1 d . U . . .
H19A H 1.222188 0.628620 0.855683 0.115 Uiso 1 1 calc R . . . .
C20A C 0.988(3) 0.673(3) 0.8569(16) 0.114(8) Uani 1 1 d . U . . .
H20A H 1.029620 0.764272 0.863956 0.172 Uiso 1 1 calc GR . . . .
H20B H 0.967048 0.648425 0.907951 0.172 Uiso 1 1 calc GR . . . .
H20C H 0.889514 0.659661 0.817929 0.172 Uiso 1 1 calc GR . . . .
C21A C 1.096(4) 0.456(3) 0.8466(17) 0.115(7) Uani 1 1 d . U . . .
C22A C 0.914(3) 0.273(2) 0.8382(19) 0.128(6) Uani 1 1 d D U . . .
H22A H 1.009454 0.242855 0.868344 0.154 Uiso 1 1 calc R . . . .
H22B H 0.886523 0.219175 0.785888 0.154 Uiso 1 1 calc R . . . .
C23A C 0.779(4) 0.258(3) 0.883(2) 0.163(7) Uani 1 1 d D U . . .
H23A H 0.684283 0.276277 0.844780 0.196 Uiso 1 1 calc R . . . .
C24A C 0.749(5) 0.115(3) 0.889(3) 0.186(9) Uani 1 1 d D U . . .
H24A H 0.780521 0.114894 0.947272 0.223 Uiso 1 1 calc R . . . .
H24B H 0.631236 0.103723 0.880214 0.223 Uiso 1 1 calc R . . . .
C25A C 0.781(6) -0.019(4) 0.860(3) 0.240(15) Uani 1 1 d D U . . .
H25A H 0.767716 -0.029424 0.802064 0.360 Uiso 1 1 calc GR . . . .
H25B H 0.706889 -0.081224 0.877534 0.360 Uiso 1 1 calc GR . . . .
H25C H 0.890796 -0.031804 0.882563 0.360 Uiso 1 1 calc GR . . . .
C26A C 0.773(4) 0.342(3) 0.958(2) 0.179(8) Uani 1 1 d D U . . .
H26A H 0.812755 0.430900 0.952800 0.215 Uiso 1 1 calc R . . . .
H26B H 0.844475 0.312572 1.002479 0.215 Uiso 1 1 calc R . . . .
C27A C 0.604(4) 0.338(3) 0.976(2) 0.154(10) Uani 1 1 d D U . . .
H27A H 0.544703 0.396881 0.945592 0.231 Uiso 1 1 calc GR . . . .
H27B H 0.607854 0.363159 1.033190 0.231 Uiso 1 1 calc GR . . . .
H27C H 0.550385 0.250409 0.961509 0.231 Uiso 1 1 calc GR . . . .
P1B P 0.5675(6) 0.3610(4) 0.2575(3) 0.0749(15) Uani 1 1 d . U . . .
O1B O 1.0067(14) 0.7034(9) 0.3022(7) 0.071(3) Uani 1 1 d . U . . .
O3B O 1.2094(15) 0.5550(11) 0.4602(8) 0.080(4) Uani 1 1 d . U . . .
H3B H 1.202630 0.580101 0.507560 0.120 Uiso 1 1 calc GR . . . .
O2B O 1.1507(15) 0.4326(11) 0.3099(7) 0.071(3) Uani 1 1 d . U . . .
H2B H 1.164666 0.365841 0.331706 0.107 Uiso 1 1 calc GR . . . .
O4B O 0.7110(14) 0.4317(11) 0.2260(7) 0.073(3) Uani 1 1 d . U . . .
O6B O 0.5563(15) 0.2253(11) 0.2063(8) 0.079(3) Uani 1 1 d . U . . .
O5B O 0.5929(17) 0.3605(12) 0.3428(7) 0.086(4) Uani 1 1 d . U . . .
O7B O 0.177(2) 0.587(2) 0.1122(14) 0.149(7) Uani 1 1 d . U . . .
O8B O 0.438(3) 0.6256(16) 0.1331(11) 0.125(5) Uani 1 1 d . U . . .
N6B N 0.4055(17) 0.4128(14) 0.2229(8) 0.070(4) Uani 1 1 d . U . . .
H6B H 0.400760 0.488673 0.248748 0.084 Uiso 1 1 d R . . . .
N4B N 1.1572(17) 0.9532(13) 0.3940(9) 0.067(4) Uani 1 1 d . U . . .
N3B N 1.2129(18) 0.9735(13) 0.3254(8) 0.069(4) Uani 1 1 d . U . . .
N2B N 1.2077(18) 1.1980(13) 0.3662(9) 0.070(4) Uani 1 1 d . U . . .
N1B N 1.153(2) 1.2801(15) 0.4878(10) 0.090(5) Uani 1 1 d . U . . .
H1BA H 1.158908 1.352569 0.465615 0.108 Uiso 1 1 d GR . . . .
H1BB H 1.060483 1.271761 0.505463 0.108 Uiso 1 1 d GR . . . .
N5B N 1.411(2) 0.7071(12) 0.3270(10) 0.073(4) Uani 1 1 d . U . . .
C8B C 0.948(2) 0.5694(15) 0.2734(10) 0.064(4) Uani 1 1 d . U . . .
H8B H 0.982870 0.543633 0.221460 0.077 Uiso 1 1 calc R . . . .
C9B C 1.0221(19) 0.4906(16) 0.3367(11) 0.065(4) Uani 1 1 d . U . . .
H9B H 0.941194 0.424861 0.349032 0.078 Uiso 1 1 calc R . . . .
C10B C 1.080(2) 0.5937(14) 0.4084(11) 0.062(4) Uani 1 1 d . U . . .
H10B H 0.991171 0.611605 0.437775 0.074 Uiso 1 1 calc R . . . .
C7B C 1.127(2) 0.7124(14) 0.3647(12) 0.068(5) Uani 1 1 d . U . . .
C6B C 1.122(2) 0.8369(15) 0.4192(11) 0.066(4) Uani 1 1 d . U . . .
C5B C 1.075(2) 0.8592(17) 0.4894(13) 0.080(5) Uani 1 1 d . U . . .
H5B H 1.043164 0.794879 0.520283 0.095 Uiso 1 1 calc R . . . .
C4B C 1.078(2) 0.9929(18) 0.5112(13) 0.084(5) Uani 1 1 d . U . . .
H4B H 1.048587 1.034342 0.557692 0.100 Uiso 1 1 calc R . . . .
C3B C 1.135(2) 1.0513(18) 0.4509(10) 0.067(5) Uani 1 1 d . U . . .
C1B C 1.161(2) 1.1759(16) 0.4327(12) 0.066(5) Uani 1 1 d . U . . .
C2B C 1.228(2) 1.0939(19) 0.3155(12) 0.078(5) Uani 1 1 d . U . . .
H2BA H 1.258224 1.112254 0.266546 0.094 Uiso 1 1 calc R . . . .
C11B C 1.285(3) 0.7104(14) 0.3418(11) 0.067(5) Uani 1 1 d . U . . .
C12B C 0.770(2) 0.5621(15) 0.2623(11) 0.072(5) Uani 1 1 d . U . . .
H12C H 0.735126 0.580201 0.314236 0.086 Uiso 1 1 calc R . . . .
H12D H 0.730508 0.625193 0.227229 0.086 Uiso 1 1 calc R . . . .
C13B C 0.677(3) 0.1427(19) 0.2107(13) 0.087(6) Uani 1 1 d . U . . .
C14B C 0.678(3) 0.059(2) 0.2651(17) 0.115(8) Uani 1 1 d . U . . .
H14B H 0.608638 0.062340 0.303023 0.138 Uiso 1 1 calc R . . . .
C15B C 0.786(4) -0.035(3) 0.2639(19) 0.119(8) Uani 1 1 d . U . . .
H15B H 0.789119 -0.095286 0.301248 0.143 Uiso 1 1 calc R . . . .
C16B C 0.883(3) -0.039(2) 0.2114(18) 0.105(7) Uani 1 1 d . U . . .
H16B H 0.953511 -0.104471 0.209960 0.126 Uiso 1 1 calc R . . . .
C17B C 0.883(3) 0.054(3) 0.1563(18) 0.117(8) Uani 1 1 d . U . . .
H17B H 0.952399 0.051931 0.118315 0.141 Uiso 1 1 calc R . . . .
C18B C 0.783(3) 0.145(2) 0.1591(16) 0.103(7) Uani 1 1 d . U . . .
H18B H 0.786495 0.210746 0.125365 0.124 Uiso 1 1 calc R . . . .
C19B C 0.344(2) 0.4184(19) 0.1407(13) 0.083(5) Uani 1 1 d . U . . .
H19B H 0.428689 0.393897 0.109520 0.100 Uiso 1 1 calc R . . . .
C20B C 0.196(3) 0.319(2) 0.1112(16) 0.126(9) Uani 1 1 d . U . . .
H20D H 0.228564 0.232337 0.111308 0.189 Uiso 1 1 calc GR . . . .
H20E H 0.148649 0.331869 0.057086 0.189 Uiso 1 1 calc GR . . . .
H20F H 0.118240 0.331008 0.146729 0.189 Uiso 1 1 calc GR . . . .
C21B C 0.310(3) 0.550(3) 0.1253(14) 0.098(6) Uani 1 1 d . U . . .
C22B C 0.423(4) 0.765(3) 0.1275(19) 0.145(7) Uani 1 1 d . U . . .
H22C H 0.514559 0.818556 0.161735 0.174 Uiso 1 1 calc R . . . .
H22D H 0.323473 0.789709 0.143989 0.174 Uiso 1 1 calc R . . . .
C23B C 0.423(5) 0.780(3) 0.038(2) 0.168(7) Uani 1 1 d D U . . .
H23B H 0.319215 0.738534 0.006653 0.202 Uiso 1 1 calc R . . . .
C24B C 0.432(5) 0.922(3) 0.032(3) 0.194(9) Uani 1 1 d D U . . .
H24C H 0.444145 0.939026 -0.022747 0.233 Uiso 1 1 calc R . . . .
H24D H 0.524541 0.968316 0.069581 0.233 Uiso 1 1 calc R . . . .
C25B C 0.277(6) 0.968(4) 0.052(3) 0.216(13) Uani 1 1 d D U . . .
H25D H 0.189666 0.936989 0.008153 0.324 Uiso 1 1 calc GR . . . .
H25E H 0.287407 1.061721 0.060816 0.324 Uiso 1 1 calc GR . . . .
H25F H 0.254600 0.933739 0.100714 0.324 Uiso 1 1 calc GR . . . .
C26B C 0.560(5) 0.727(4) -0.001(3) 0.193(9) Uani 1 1 d D U . . .
H26C H 0.528730 0.634468 -0.018641 0.232 Uiso 1 1 calc R . . . .
H26D H 0.564712 0.768954 -0.049701 0.232 Uiso 1 1 calc R . . . .
C27B C 0.727(6) 0.739(5) 0.045(3) 0.256(16) Uani 1 1 d D U . . .
H27D H 0.803096 0.762294 0.010174 0.384 Uiso 1 1 calc GR . . . .
H27E H 0.749673 0.657521 0.064376 0.384 Uiso 1 1 calc GR . . . .
H27F H 0.738465 0.806344 0.090300 0.384 Uiso 1 1 calc GR . . . .

loop_
_atom_site_aniso_label
_atom_site_aniso_U_11
_atom_site_aniso_U_22
_atom_site_aniso_U_33
_atom_site_aniso_U_23
_atom_site_aniso_U_13
_atom_site_aniso_U_12
P1A 0.110(5) 0.088(4) 0.083(4) 0.026(3) 0.026(3) 0.040(3)
O1A 0.114(10) 0.050(7) 0.065(7) 0.014(5) 0.027(7) 0.013(6)
O3A 0.102(10) 0.057(7) 0.082(8) 0.026(7) 0.022(7) 0.009(6)
O2A 0.085(9) 0.059(7) 0.083(8) 0.025(6) -0.005(6) 0.007(6)
O4A 0.135(14) 0.117(13) 0.144(14) 0.024(11) 0.056(11) 0.067(10)
O6A 0.107(11) 0.102(11) 0.106(11) 0.021(9) 0.004(8) 0.016(9)
O5A 0.152(14) 0.101(11) 0.081(10) 0.011(8) 0.035(9) 0.039(9)
O7A 0.133(17) 0.18(2) 0.20(2) 0.061(17) -0.023(15) 0.024(15)
O8A 0.111(11) 0.087(9) 0.148(12) 0.053(8) 0.053(9) 0.017(8)
N6A 0.082(12) 0.091(12) 0.112(13) 0.003(10) 0.029(10) 0.016(9)
N4A 0.106(11) 0.051(8) 0.064(9) 0.022(7) 0.017(8) 0.016(7)
N3A 0.119(12) 0.052(9) 0.074(10) 0.022(7) 0.013(9) 0.015(8)
N2A 0.103(12) 0.052(9) 0.079(10) 0.021(8) 0.012(9) 0.014(8)
N1A 0.094(12) 0.061(10) 0.103(12) 0.025(9) 0.024(9) 0.009(8)
N5A 0.109(15) 0.071(11) 0.087(11) -0.007(8) 0.007(11) 0.025(10)
C8A 0.105(14) 0.054(10) 0.090(12) 0.034(9) 0.033(10) 0.024(9)
C9A 0.074(12) 0.061(10) 0.081(12) 0.022(9) 0.013(9) 0.009(9)
C10A 0.073(11) 0.054(10) 0.063(10) 0.024(8) 0.013(8) 0.010(8)
C7A 0.074(12) 0.073(11) 0.080(12) 0.033(9) 0.014(10) 0.023(9)
C6A 0.080(12) 0.054(10) 0.086(12) 0.019(9) 0.022(10) 0.020(8)
C5A 0.091(12) 0.041(9) 0.072(11) 0.017(8) -0.009(9) 0.011(8)
C4A 0.098(14) 0.064(11) 0.066(11) 0.016(9) 0.001(10) 0.001(9)
C3A 0.089(12) 0.028(8) 0.065(10) 0.004(7) 0.011(9) 0.012(7)
C1A 0.085(13) 0.048(10) 0.096(14) 0.007(10) 0.022(11) 0.012(9)
C2A 0.136(18) 0.073(13) 0.082(13) 0.029(11) 0.026(12) 0.026(12)
C11A 0.070(13) 0.047(9) 0.091(13) 0.006(9) 0.001(11) 0.008(9)
C12A 0.15(2) 0.079(15) 0.143(19) 0.044(14) 0.066(16) 0.009(14)
C13A 0.082(14) 0.086(14) 0.119(17) 0.027(13) -0.014(12) 0.007(11)
C14A 0.121(19) 0.091(17) 0.16(2) 0.016(17) 0.032(17) 0.011(15)
C15A 0.14(2) 0.14(2) 0.22(3) 0.06(2) 0.02(2) 0.035(19)
C16A 0.16(3) 0.12(2) 0.22(3) 0.07(2) -0.01(2) 0.012(19)
C17A 0.17(3) 0.092(19) 0.20(3) 0.08(2) 0.00(2) -0.020(17)
C18A 0.15(2) 0.116(19) 0.126(18) 0.052(16) 0.025(16) -0.024(16)
C19A 0.096(15) 0.098(15) 0.095(14) 0.010(12) 0.033(11) -0.009(12)
C20A 0.097(17) 0.13(2) 0.13(2) 0.025(16) 0.046(15) 0.041(14)
C21A 0.094(17) 0.132(19) 0.126(18) 0.049(15) 0.020(15) 0.011(16)
C22A 0.140(13) 0.096(10) 0.172(13) 0.050(10) 0.068(11) 0.023(10)
C23A 0.186(14) 0.120(12) 0.201(15) 0.040(11) 0.083(12) -0.005(12)
C24A 0.205(18) 0.136(15) 0.232(19) 0.042(15) 0.085(16) -0.005(15)
C25A 0.25(3) 0.20(3) 0.27(3) 0.03(3) 0.08(3) -0.01(3)
C26A 0.210(17) 0.137(15) 0.207(18) 0.023(14) 0.089(15) 0.002(15)
C27A 0.19(2) 0.15(2) 0.15(2) 0.012(17) 0.106(18) 0.021(18)
P1B 0.086(4) 0.057(3) 0.083(4) 0.012(2) 0.017(3) 0.006(2)
O1B 0.084(8) 0.037(6) 0.092(8) 0.024(6) 0.003(7) 0.001(5)
O3B 0.098(10) 0.058(7) 0.089(8) 0.015(7) 0.020(7) 0.025(6)
O2B 0.086(8) 0.060(7) 0.080(8) 0.029(6) 0.026(6) 0.023(6)
O4B 0.077(8) 0.064(7) 0.079(8) 0.007(6) 0.019(6) -0.002(6)
O6B 0.082(9) 0.061(7) 0.093(9) 0.006(6) 0.008(7) 0.017(6)
O5B 0.113(11) 0.078(9) 0.067(8) 0.015(6) 0.018(7) 0.004(7)
O7B 0.105(14) 0.158(17) 0.20(2) 0.080(14) 0.031(13) 0.040(12)
O8B 0.151(14) 0.089(10) 0.141(12) 0.042(9) 0.020(10) 0.014(10)
N6B 0.078(10) 0.066(9) 0.065(9) 0.001(7) 0.012(7) 0.019(7)
N4B 0.071(9) 0.054(8) 0.085(10) 0.022(8) 0.021(7) 0.028(7)
N3B 0.093(11) 0.057(9) 0.066(9) 0.026(7) 0.026(7) 0.014(7)
N2B 0.082(10) 0.051(8) 0.078(10) 0.004(7) 0.019(8) 0.006(7)
N1B 0.119(15) 0.059(10) 0.100(12) 0.023(9) 0.028(10) 0.021(9)
N5B 0.089(12) 0.037(8) 0.095(11) 0.003(7) 0.028(9) 0.004(7)
C8B 0.068(11) 0.048(9) 0.078(11) 0.016(8) 0.019(8) 0.004(8)
C9B 0.045(9) 0.056(10) 0.097(12) 0.016(9) 0.019(9) 0.007(7)
C10B 0.062(10) 0.043(9) 0.085(11) 0.008(8) 0.022(9) 0.011(7)
C7B 0.072(12) 0.032(8) 0.099(13) 0.005(8) 0.013(10) 0.008(7)
C6B 0.070(11) 0.047(9) 0.086(12) 0.023(8) 0.021(9) 0.003(7)
C5B 0.094(13) 0.058(11) 0.098(14) 0.031(10) 0.035(11) 0.009(9)
C4B 0.097(14) 0.064(11) 0.102(14) 0.015(10) 0.038(11) 0.038(10)
C3B 0.075(11) 0.074(11) 0.058(10) 0.015(9) 0.020(8) 0.006(9)
C1B 0.075(12) 0.047(10) 0.084(12) 0.018(9) 0.026(9) 0.007(8)
C2B 0.088(13) 0.071(12) 0.083(12) 0.032(10) 0.020(10) 0.014(9)
C11B 0.096(15) 0.027(8) 0.077(12) 0.003(7) 0.017(11) -0.001(9)
C12B 0.078(12) 0.042(9) 0.092(12) 0.001(8) 0.012(10) 0.003(8)
C13B 0.082(14) 0.072(12) 0.105(15) 0.006(11) 0.003(11) 0.022(11)
C14B 0.124(18) 0.094(15) 0.147(19) 0.062(14) 0.039(15) 0.034(14)
C15B 0.12(2) 0.089(15) 0.15(2) 0.025(15) 0.011(17) 0.033(14)
C16B 0.087(16) 0.084(15) 0.14(2) 0.023(14) -0.007(14) 0.030(12)
C17B 0.076(15) 0.126(19) 0.15(2) 0.004(17) 0.027(13) 0.033(14)
C18B 0.093(15) 0.094(15) 0.140(18) 0.045(13) 0.037(14) 0.038(13)
C19B 0.089(14) 0.073(12) 0.094(14) 0.003(10) 0.027(11) 0.025(10)
C20B 0.15(2) 0.094(17) 0.120(19) 0.003(14) -0.011(17) -0.010(15)
C21B 0.092(16) 0.112(17) 0.109(15) 0.048(13) 0.040(13) 0.036(14)
C22B 0.180(15) 0.111(12) 0.148(13) 0.050(11) 0.020(12) 0.014(11)
C23B 0.207(17) 0.129(13) 0.177(14) 0.060(12) 0.027(13) 0.026(13)
C24B 0.24(2) 0.153(16) 0.194(17) 0.054(15) 0.013(16) 0.023(16)
C25B 0.29(3) 0.16(2) 0.22(3) 0.04(2) 0.05(3) 0.08(2)
C26B 0.22(2) 0.151(16) 0.211(18) 0.064(15) 0.028(16) 0.033(17)
C27B 0.28(3) 0.21(3) 0.28(3) 0.03(3) 0.06(3) 0.02(3)

loop_
_atom_type_symbol
_atom_type_description
_atom_type_scat_dispersion_real
_atom_type_scat_dispersion_imag
_atom_type_scat_source
C C 0.0148 0.0070 'International Tables Vol C Tables 4.2.6.8 and 6.1.1.4'
H H 0.0000 0.0000 'International Tables Vol C Tables 4.2.6.8 and 6.1.1.4'
N N 0.0253 0.0136 'International Tables Vol C Tables 4.2.6.8 and 6.1.1.4'
O O 0.0412 0.0250 'International Tables Vol C Tables 4.2.6.8 and 6.1.1.4'
P P 0.2596 0.3354 'International Tables Vol C Tables 4.2.6.8 and 6.1.1.4'

loop_
_geom_angle_atom_site_label_1
_geom_angle_atom_site_label_2
_geom_angle_atom_site_label_3
_geom_angle
_geom_angle_site_symmetry_1
_geom_angle_site_symmetry_3
_geom_angle_publ_flag
O4A P1A O6A 92.2(10) . . ?
O4A P1A N6A 110.8(10) . . ?
O6A P1A N6A 107.7(9) . . ?
O5A P1A O4A 117.1(10) . . ?
O5A P1A O6A 116.5(9) . . ?
O5A P1A N6A 110.9(11) . . ?
C7A O1A C8A 111.3(12) . . ?
C10A O3A H3A 109.5 . . ?
C9A O2A H2A 109.5 . . ?
C12A O4A P1A 121.2(18) . . ?
C13A O6A P1A 122.0(14) . . ?
C21A O8A C22A 117(2) . . ?
P1A N6A H6A 109.2 . . ?
C19A N6A P1A 124.5(15) . . ?
C19A N6A H6A 108.5 . . ?
N3A N4A C6A 123.1(15) . . ?
C3A N4A N3A 128.1(13) . . ?
C3A N4A C6A 108.8(14) . . ?
C2A N3A N4A 109.1(15) . . ?
C1A N2A C2A 118.0(15) . . ?
H1AA N1A H1AB 108.6 . . ?
C1A N1A H1AA 109.7 . . ?
C1A N1A H1AB 110.6 . . ?
O1A C8A H8A 110.2 . . ?
O1A C8A C9A 108.5(15) . . ?
O1A C8A C12A 104.6(15) . . ?
C9A C8A H8A 110.2 . . ?
C9A C8A C12A 113.0(16) . . ?
C12A C8A H8A 110.2 . . ?
O2A C9A C8A 112.8(15) . . ?
O2A C9A H9A 111.8 . . ?
O2A C9A C10A 108.6(15) . . ?
C8A C9A H9A 111.8 . . ?
C8A C9A C10A 99.3(13) . . ?
C10A C9A H9A 111.8 . . ?
O3A C10A C9A 112.4(12) . . ?
O3A C10A H10A 108.3 . . ?
O3A C10A C7A 114.8(14) . . ?
C9A C10A H10A 108.3 . . ?
C7A C10A C9A 104.5(14) . . ?
C7A C10A H10A 108.3 . . ?
O1A C7A C10A 100.4(13) . . ?
O1A C7A C6A 110.6(14) . . ?
O1A C7A C11A 108.7(15) . . ?
C6A C7A C10A 114.8(15) . . ?
C11A C7A C10A 111.7(15) . . ?
C11A C7A C6A 110.2(15) . . ?
N4A C6A C7A 121.9(16) . . ?
C5A C6A N4A 104.5(15) . . ?
C5A C6A C7A 133.6(15) . . ?
C6A C5A H5A 125.0 . . ?
C4A C5A C6A 110.1(15) . . ?
C4A C5A H5A 125.0 . . ?
C5A C4A H4A 125.4 . . ?
C5A C4A C3A 109.1(16) . . ?
C3A C4A H4A 125.4 . . ?
N4A C3A C4A 107.4(13) . . ?
N4A C3A C1A 115.2(15) . . ?
C4A C3A C1A 137.4(17) . . ?
N2A C1A N1A 120.3(17) . . ?
N2A C1A C3A 119.8(17) . . ?
N1A C1A C3A 119.9(19) . . ?
N3A C2A N2A 129.7(19) . . ?
N3A C2A H2AA 115.1 . . ?
N2A C2A H2AA 115.1 . . ?
N5A C11A C7A 173(2) . . ?
O4A C12A C8A 103.8(19) . . ?
O4A C12A H12A 111.0 . . ?
O4A C12A H12B 111.0 . . ?
C8A C12A H12A 111.0 . . ?
C8A C12A H12B 111.0 . . ?
H12A C12A H12B 109.0 . . ?
O6A C13A C14A 117(2) . . ?
C18A C13A O6A 122(3) . . ?
C18A C13A C14A 121(3) . . ?
C13A C14A H14A 118.8 . . ?
C15A C14A C13A 122(3) . . ?
C15A C14A H14A 118.8 . . ?
C14A C15A H15A 120.0 . . ?
C16A C15A C14A 120(4) . . ?
C16A C15A H15A 120.0 . . ?
C15A C16A H16A 120.9 . . ?
C15A C16A C17A 118(4) . . ?
C17A C16A H16A 120.9 . . ?
C16A C17A H17A 120.1 . . ?
C18A C17A C16A 120(3) . . ?
C18A C17A H17A 120.1 . . ?
C13A C18A C17A 119(3) . . ?
C13A C18A H18A 120.7 . . ?
C17A C18A H18A 120.7 . . ?
N6A C19A H19A 106.4 . . ?
N6A C19A C20A 109.6(19) . . ?
N6A C19A C21A 116(2) . . ?
C20A C19A H19A 106.4 . . ?
C21A C19A H19A 106.4 . . ?
C21A C19A C20A 112(2) . . ?
C19A C20A H20A 109.5 . . ?
C19A C20A H20B 109.5 . . ?
C19A C20A H20C 109.5 . . ?
H20A C20A H20B 109.5 . . ?
H20A C20A H20C 109.5 . . ?
H20B C20A H20C 109.5 . . ?
O7A C21A O8A 123(3) . . ?
O7A C21A C19A 126(3) . . ?
O8A C21A C19A 111(2) . . ?
O8A C22A H22A 109.6 . . ?
O8A C22A H22B 109.6 . . ?
O8A C22A C23A 110.1(19) . . ?
H22A C22A H22B 108.2 . . ?
C23A C22A H22A 109.6 . . ?
C23A C22A H22B 109.6 . . ?
C22A C23A H23A 104.4 . . ?
C22A C23A C24A 106(2) . . ?
C22A C23A C26A 122(3) . . ?
C24A C23A H23A 104.4 . . ?
C26A C23A H23A 104.4 . . ?
C26A C23A C24A 114(3) . . ?
C23A C24A H24A 100.2 . . ?
C23A C24A H24B 100.2 . . ?
H24A C24A H24B 104.2 . . ?
C25A C24A C23A 146(3) . . ?
C25A C24A H24A 100.2 . . ?
C25A C24A H24B 100.2 . . ?
C24A C25A H25A 109.5 . . ?
C24A C25A H25B 109.5 . . ?
C24A C25A H25C 109.5 . . ?
H25A C25A H25B 109.5 . . ?
H25A C25A H25C 109.5 . . ?
H25B C25A H25C 109.5 . . ?
C23A C26A H26A 109.4 . . ?
C23A C26A H26B 109.4 . . ?
C23A C26A C27A 111(3) . . ?
H26A C26A H26B 108.0 . . ?
C27A C26A H26A 109.4 . . ?
C27A C26A H26B 109.4 . . ?
C26A C27A H27A 109.5 . . ?
C26A C27A H27B 109.5 . . ?
C26A C27A H27C 109.5 . . ?
H27A C27A H27B 109.5 . . ?
H27A C27A H27C 109.5 . . ?
H27B C27A H27C 109.5 . . ?
O4B P1B O6B 99.2(7) . . ?
O4B P1B N6B 110.3(8) . . ?
O5B P1B O4B 113.9(8) . . ?
O5B P1B O6B 115.8(7) . . ?
O5B P1B N6B 113.8(8) . . ?
N6B P1B O6B 102.4(7) . . ?
C7B O1B C8B 111.2(11) . . ?
C10B O3B H3B 109.5 . . ?
C9B O2B H2B 109.5 . . ?
C12B O4B P1B 118.1(11) . . ?
C13B O6B P1B 125.0(12) . . ?
C21B O8B C22B 118(2) . . ?
P1B N6B H6B 108.7 . . ?
C19B N6B P1B 126.5(13) . . ?
C19B N6B H6B 107.3 . . ?
N3B N4B C6B 126.5(15) . . ?
N3B N4B C3B 123.9(13) . . ?
C6B N4B C3B 109.6(14) . . ?
C2B N3B N4B 112.6(15) . . ?
C1B N2B C2B 117.2(15) . . ?
H1BA N1B H1BB 108.4 . . ?
C1B N1B H1BA 110.5 . . ?
C1B N1B H1BB 109.9 . . ?
O1B C8B H8B 110.1 . . ?
O1B C8B C9B 106.1(13) . . ?
O1B C8B C12B 106.1(12) . . ?
C9B C8B H8B 110.1 . . ?
C12B C8B H8B 110.1 . . ?
C12B C8B C9B 114.0(13) . . ?
O2B C9B C8B 108.9(14) . . ?
O2B C9B H9B 111.3 . . ?
O2B C9B C10B 111.6(14) . . ?
C8B C9B H9B 111.3 . . ?
C8B C9B C10B 102.1(13) . . ?
C10B C9B H9B 111.3 . . ?
O3B C10B C9B 110.8(13) . . ?
O3B C10B H10B 110.3 . . ?
O3B C10B C7B 114.0(13) . . ?
C9B C10B H10B 110.3 . . ?
C9B C10B C7B 100.7(13) . . ?
C7B C10B H10B 110.3 . . ?
O1B C7B C10B 102.5(13) . . ?
O1B C7B C6B 108.3(13) . . ?
O1B C7B C11B 113.8(17) . . ?
C6B C7B C10B 109.1(14) . . ?
C11B C7B C10B 113.0(13) . . ?
C11B C7B C6B 109.8(14) . . ?
N4B C6B C7B 119.9(16) . . ?
C5B C6B N4B 107.6(15) . . ?
C5B C6B C7B 132.3(15) . . ?
C6B C5B H5B 125.0 . . ?
C6B C5B C4B 109.9(15) . . ?
C4B C5B H5B 125.0 . . ?
C5B C4B H4B 126.9 . . ?
C3B C4B C5B 106.1(17) . . ?
C3B C4B H4B 126.9 . . ?
C4B C3B N4B 106.7(15) . . ?
C4B C3B C1B 136.6(18) . . ?
C1B C3B N4B 116.5(15) . . ?
N2B C1B N1B 118.1(15) . . ?
N2B C1B C3B 120.9(17) . . ?
N1B C1B C3B 120.7(17) . . ?
N3B C2B N2B 128.6(17) . . ?
N3B C2B H2BA 115.7 . . ?
N2B C2B H2BA 115.7 . . ?
N5B C11B C7B 177(2) . . ?
O4B C12B C8B 106.3(13) . . ?
O4B C12B H12C 110.5 . . ?
O4B C12B H12D 110.5 . . ?
C8B C12B H12C 110.5 . . ?
C8B C12B H12D 110.5 . . ?
H12C C12B H12D 108.7 . . ?
C14B C13B O6B 118(2) . . ?
C14B C13B C18B 122(2) . . ?
C18B C13B O6B 120.3(19) . . ?
C13B C14B H14B 121.0 . . ?
C13B C14B C15B 118(3) . . ?
C15B C14B H14B 121.0 . . ?
C14B C15B H15B 119.6 . . ?
C16B C15B C14B 121(3) . . ?
C16B C15B H15B 119.6 . . ?
C15B C16B H16B 120.1 . . ?
C15B C16B C17B 120(2) . . ?
C17B C16B H16B 120.1 . . ?
C16B C17B H17B 120.3 . . ?
C18B C17B C16B 119(2) . . ?
C18B C17B H17B 120.3 . . ?
C13B C18B H18B 120.1 . . ?
C17B C18B C13B 120(2) . . ?
C17B C18B H18B 120.1 . . ?
N6B C19B H19B 107.3 . . ?
N6B C19B C20B 110.9(18) . . ?
N6B C19B C21B 111.8(18) . . ?
C20B C19B H19B 107.3 . . ?
C21B C19B H19B 107.3 . . ?
C21B C19B C20B 112(2) . . ?
C19B C20B H20D 109.5 . . ?
C19B C20B H20E 109.5 . . ?
C19B C20B H20F 109.5 . . ?
H20D C20B H20E 109.5 . . ?
H20D C20B H20F 109.5 . . ?
H20E C20B H20F 109.5 . . ?
O7B C21B O8B 123(2) . . ?
O7B C21B C19B 125(2) . . ?
O8B C21B C19B 112(2) . . ?
O8B C22B H22C 110.8 . . ?
O8B C22B H22D 110.8 . . ?
O8B C22B C23B 105(2) . . ?
H22C C22B H22D 108.9 . . ?
C23B C22B H22C 110.8 . . ?
C23B C22B H22D 110.8 . . ?
C22B C23B H23B 108.4 . . ?
C22B C23B C26B 118(3) . . ?
C24B C23B C22B 107(3) . . ?
C24B C23B H23B 108.4 . . ?
C24B C23B C26B 107(3) . . ?
C26B C23B H23B 108.4 . . ?
C23B C24B H24C 110.4 . . ?
C23B C24B H24D 110.4 . . ?
C23B C24B C25B 107(3) . . ?
H24C C24B H24D 108.6 . . ?
C25B C24B H24C 110.4 . . ?
C25B C24B H24D 110.4 . . ?
C24B C25B H25D 109.5 . . ?
C24B C25B H25E 109.5 . . ?
C24B C25B H25F 109.5 . . ?
H25D C25B H25E 109.5 . . ?
H25D C25B H25F 109.5 . . ?
H25E C25B H25F 109.5 . . ?
C23B C26B H26C 107.2 . . ?
C23B C26B H26D 107.2 . . ?
H26C C26B H26D 106.8 . . ?
C27B C26B C23B 121(4) . . ?
C27B C26B H26C 107.2 . . ?
C27B C26B H26D 107.2 . . ?
C26B C27B H27D 109.5 . . ?
C26B C27B H27E 109.5 . . ?
C26B C27B H27F 109.5 . . ?
H27D C27B H27E 109.5 . . ?
H27D C27B H27F 109.5 . . ?
H27E C27B H27F 109.5 . . ?

loop_
_geom_bond_atom_site_label_1
_geom_bond_atom_site_label_2
_geom_bond_distance
_geom_bond_site_symmetry_2
_geom_bond_publ_flag
P1A O4A 1.574(16) . ?
P1A O6A 1.580(17) . ?
P1A O5A 1.424(15) . ?
P1A N6A 1.634(17) . ?
O1A C8A 1.42(2) . ?
O1A C7A 1.42(2) . ?
O3A H3A 0.8400 . ?
O3A C10A 1.443(19) . ?
O2A H2A 0.8400 . ?
O2A C9A 1.40(2) . ?
O4A C12A 1.41(3) . ?
O6A C13A 1.38(3) . ?
O7A C21A 1.21(3) . ?
O8A C21A 1.31(3) . ?
O8A C22A 1.45(3) . ?
N6A H6A 0.8803 . ?
N6A C19A 1.44(3) . ?
N4A N3A 1.37(2) . ?
N4A C6A 1.41(2) . ?
N4A C3A 1.36(2) . ?
N3A C2A 1.34(2) . ?
N2A C1A 1.30(2) . ?
N2A C2A 1.36(3) . ?
N1A H1AA 0.8862 . ?
N1A H1AB 0.8867 . ?
N1A C1A 1.32(2) . ?
N5A C11A 1.15(2) . ?
C8A H8A 1.0000 . ?
C8A C9A 1.51(2) . ?
C8A C12A 1.56(3) . ?
C9A H9A 1.0000 . ?
C9A C10A 1.55(2) . ?
C10A H10A 1.0000 . ?
C10A C7A 1.52(2) . ?
C7A C6A 1.50(3) . ?
C7A C11A 1.46(3) . ?
C6A C5A 1.39(2) . ?
C5A H5A 0.9500 . ?
C5A C4A 1.33(2) . ?
C4A H4A 0.9500 . ?
C4A C3A 1.37(2) . ?
C3A C1A 1.44(2) . ?
C2A H2AA 0.9500 . ?
C12A H12A 0.9900 . ?
C12A H12B 0.9900 . ?
C13A C14A 1.41(4) . ?
C13A C18A 1.36(3) . ?
C14A H14A 0.9500 . ?
C14A C15A 1.37(4) . ?
C15A H15A 0.9500 . ?
C15A C16A 1.33(5) . ?
C16A H16A 0.9500 . ?
C16A C17A 1.53(5) . ?
C17A H17A 0.9500 . ?
C17A C18A 1.37(4) . ?
C18A H18A 0.9500 . ?
C19A H19A 1.0000 . ?
C19A C20A 1.58(3) . ?
C19A C21A 1.49(3) . ?
C20A H20A 0.9800 . ?
C20A H20B 0.9800 . ?
C20A H20C 0.9800 . ?
C22A H22A 0.9900 . ?
C22A H22B 0.9900 . ?
C22A C23A 1.49(2) . ?
C23A H23A 1.0000 . ?
C23A C24A 1.53(2) . ?
C23A C26A 1.49(3) . ?
C24A H24A 0.9900 . ?
C24A H24B 0.9900 . ?
C24A C25A 1.50(3) . ?
C25A H25A 0.9800 . ?
C25A H25B 0.9800 . ?
C25A H25C 0.9800 . ?
C26A H26A 0.9900 . ?
C26A H26B 0.9900 . ?
C26A C27A 1.53(2) . ?
C27A H27A 0.9800 . ?
C27A H27B 0.9800 . ?
C27A H27C 0.9800 . ?
P1B O4B 1.579(12) . ?
P1B O6B 1.585(13) . ?
P1B O5B 1.444(13) . ?
P1B N6B 1.583(15) . ?
O1B C8B 1.463(19) . ?
O1B C7B 1.35(2) . ?
O3B H3B 0.8400 . ?
O3B C10B 1.42(2) . ?
O2B H2B 0.8400 . ?
O2B C9B 1.418(19) . ?
O4B C12B 1.461(19) . ?
O6B C13B 1.40(2) . ?
O7B C21B 1.23(3) . ?
O8B C21B 1.27(3) . ?
O8B C22B 1.50(3) . ?
N6B H6B 0.8800 . ?
N6B C19B 1.43(2) . ?
N4B N3B 1.367(19) . ?
N4B C6B 1.37(2) . ?
N4B C3B 1.39(2) . ?
N3B C2B 1.30(2) . ?
N2B C1B 1.30(2) . ?
N2B C2B 1.37(2) . ?
N1B H1BA 0.8905 . ?
N1B H1BB 0.8907 . ?
N1B C1B 1.39(2) . ?
N5B C11B 1.14(2) . ?
C8B H8B 1.0000 . ?
C8B C9B 1.53(2) . ?
C8B C12B 1.50(2) . ?
C9B H9B 1.0000 . ?
C9B C10B 1.54(2) . ?
C10B H10B 1.0000 . ?
C10B C7B 1.58(2) . ?
C7B C6B 1.54(2) . ?
C7B C11B 1.47(3) . ?
C6B C5B 1.33(2) . ?
C5B H5B 0.9500 . ?
C5B C4B 1.42(2) . ?
C4B H4B 0.9500 . ?
C4B C3B 1.39(2) . ?
C3B C1B 1.39(2) . ?
C2B H2BA 0.9500 . ?
C12B H12C 0.9900 . ?
C12B H12D 0.9900 . ?
C13B C14B 1.35(3) . ?
C13B C18B 1.37(3) . ?
C14B H14B 0.9500 . ?
C14B C15B 1.41(3) . ?
C15B H15B 0.9500 . ?
C15B C16B 1.32(4) . ?
C16B H16B 0.9500 . ?
C16B C17B 1.44(4) . ?
C17B H17B 0.9500 . ?
C17B C18B 1.33(3) . ?
C18B H18B 0.9500 . ?
C19B H19B 1.0000 . ?
C19B C20B 1.55(3) . ?
C19B C21B 1.49(3) . ?
C20B H20D 0.9800 . ?
C20B H20E 0.9800 . ?
C20B H20F 0.9800 . ?
C22B H22C 0.9900 . ?
C22B H22D 0.9900 . ?
C22B C23B 1.56(4) . ?
C23B H23B 1.0000 . ?
C23B C24B 1.51(3) . ?
C23B C26B 1.56(3) . ?
C24B H24C 0.9900 . ?
C24B H24D 0.9900 . ?
C24B C25B 1.53(3) . ?
C25B H25D 0.9800 . ?
C25B H25E 0.9800 . ?
C25B H25F 0.9800 . ?
C26B H26C 0.9900 . ?
C26B H26D 0.9900 . ?
C26B C27B 1.51(3) . ?
C27B H27D 0.9800 . ?
C27B H27E 0.9800 . ?
C27B H27F 0.9800 . ?

loop_
_geom_hbond_atom_site_label_D
_geom_hbond_atom_site_label_H
_geom_hbond_atom_site_label_A
_geom_hbond_distance_DH
_geom_hbond_distance_HA
_geom_hbond_distance_DA
_geom_hbond_angle_DHA
_geom_hbond_site_symmetry_A
O3A H3A O5B 0.84 1.89 2.719(18) 167.5 1_655
O2A H2A N2A 0.84 1.98 2.746(17) 150.9 1_565
O3B H3B O5A 0.84 1.90 2.73(2) 165.2 .
O2B H2B N2B 0.84 1.97 2.803(17) 170.6 1_545
